data_4331022
loop_
_publ_author_name
'Philip A. Smith'
'Carlos Crawford'
'Nuquie Beedoe'
'Zerihun Assefa'
'Richard E. Sykora'

_publ_contact_author_address
;University of South Alabama
Department of Chemistry
Chemistry Building, Room 223
Mobile  AL  36688-0002
;
_publ_contact_author_email rsykora@southalabama.edu
_publ_contact_author_fax 1(251)4607359
_publ_contact_author_name 'Richard E. Sykora'
_publ_contact_author_phone 1(251)4607422
_publ_section_title
;
 Synthesis, Crystal Structures, and Dual Donor Luminescence Sensitization
 in Novel Terbium Tetracyanoplatinates
;
_journal_name_full 'Inorganic Chemistry'
_journal_page_first 12230
_journal_page_last 12241
_journal_paper_doi 10.1021/ic3013975
_journal_volume 51
_journal_year 2012
_chemical_formula_moiety 'C19 H14 Cl N8 O5 Pt Tb, 2.5(H2 O)'
_chemical_formula_sum 'C19 H19 Cl N8 O7.5 Pt Tb'
_chemical_formula_weight 868.88
_chemical_name_systematic
; 
 ? 
;
_space_group_IT_number 60
_symmetry_cell_setting orthorhombic
_symmetry_space_group_name_Hall '-P 2n 2ab'
_symmetry_space_group_name_H-M 'P b c n'
_atom_sites_solution_hydrogens geom
_atom_sites_solution_primary direct
_atom_sites_solution_secondary difmap
_audit_creation_method SHELXL-97
_cell_angle_alpha 90.00
_cell_angle_beta 90.00
_cell_angle_gamma 90.00
_cell_formula_units_Z 8
_cell_length_a 13.3631(3)
_cell_length_b 16.0393(2)
_cell_length_c 24.0360(5)
_cell_measurement_reflns_used 11892
_cell_measurement_temperature 290(2)
_cell_measurement_theta_max 27.9367
_cell_measurement_theta_min 3.0487
_cell_volume 5151.75(17)
_computing_cell_refinement '<i>CrysAlisPro</i> Oxford Diffraction, (2010)'
_computing_data_collection '<i>CrysAlisPro</i> Oxford Diffraction, (2010)'
_computing_data_reduction '<i>CrysAlisPro</i> Oxford Diffraction, (2010)'
_computing_molecular_graphics 'Olex2 (Dolomanov et al., 2008)'
_computing_structure_refinement 'SHELXL (Sheldrick, 2008)'
_computing_structure_solution 'SHELXS (Sheldrick, 2008)'
_diffrn_ambient_temperature 290(2)
_diffrn_detector_area_resol_mean 16.0514
_diffrn_measured_fraction_theta_full 0.997
_diffrn_measured_fraction_theta_max 0.997
_diffrn_measurement_device_type 'Oxford Excalibur, Eos'
_diffrn_measurement_method '\w scans'
_diffrn_radiation_monochromator graphite
_diffrn_radiation_source 'fine-focus sealed tube'
_diffrn_radiation_type MoK\a
_diffrn_radiation_wavelength 0.71073
_diffrn_reflns_av_R_equivalents 0.0259
_diffrn_reflns_av_sigmaI/netI 0.0263
_diffrn_reflns_limit_h_max 16
_diffrn_reflns_limit_h_min -14
_diffrn_reflns_limit_k_max 19
_diffrn_reflns_limit_k_min -19
_diffrn_reflns_limit_l_max 29
_diffrn_reflns_limit_l_min -27
_diffrn_reflns_number 20470
_diffrn_reflns_theta_full 25.68
_diffrn_reflns_theta_max 25.68
_diffrn_reflns_theta_min 3.05
_exptl_absorpt_coefficient_mu 8.309
_exptl_absorpt_correction_T_max 1.00000
_exptl_absorpt_correction_T_min 0.30404
_exptl_absorpt_correction_type multi-scan
_exptl_absorpt_process_details CrysAlisPro
_exptl_crystal_colour colorless
_exptl_crystal_density_diffrn 2.241
_exptl_crystal_description plate
_exptl_crystal_F_000 3272
_exptl_crystal_size_max 0.33
_exptl_crystal_size_mid 0.16
_exptl_crystal_size_min 0.05
_refine_diff_density_max 1.618
_refine_diff_density_min -0.911
_refine_diff_density_rms 0.112
_refine_ls_extinction_coef 0.00010(2)
_refine_ls_extinction_expression Fc^*^=kFc[1+0.001xFc^2^\l^3^/sin(2\q)]^-1/4^
_refine_ls_extinction_method SHELXL
_refine_ls_goodness_of_fit_ref 1.007
_refine_ls_hydrogen_treatment constr
_refine_ls_matrix_type full
_refine_ls_number_parameters 340
_refine_ls_number_reflns 4884
_refine_ls_number_restraints 0
_refine_ls_restrained_S_all 1.007
_refine_ls_R_factor_all 0.0334
_refine_ls_R_factor_gt 0.0229
_refine_ls_shift/su_max 0.003
_refine_ls_shift/su_mean 0.000
_refine_ls_structure_factor_coef Fsqd
_refine_ls_weighting_details 'calc w=1/[\s^2^(Fo^2^)+(0.0361P)^2^+0.0000P] where P=(Fo^2^+2Fc^2^)/3'
_refine_ls_weighting_scheme calc
_refine_ls_wR_factor_gt 0.0573
_refine_ls_wR_factor_ref 0.0591
_reflns_number_gt 3903
_reflns_number_total 4884
_reflns_threshold_expression >2sigma(I)
_cod_data_source_file ic3013975_si_001_4.cif
_cod_data_source_block 2
_cod_original_formula_sum 'C19 H19 Cl N8 O7.50 Pt Tb'
_cod_database_code 4331022

loop_
_symmetry_equiv_pos_as_xyz
'x, y, z'
'-x+1/2, -y+1/2, z+1/2'
'-x, y, -z+1/2'
'x+1/2, -y+1/2, -z'
'-x, -y, -z'
'x-1/2, y-1/2, -z-1/2'
'x, -y, z-1/2'
'-x-1/2, y-1/2, z'

loop_
_atom_site_label
_atom_site_type_symbol
_atom_site_fract_x
_atom_site_fract_y
_atom_site_fract_z
_atom_site_U_iso_or_equiv
_atom_site_adp_type
_atom_site_occupancy
_atom_site_symmetry_multiplicity
_atom_site_calc_flag
_atom_site_refinement_flags
Tb1 Tb 0.755355(15) 0.555940(12) 0.378781(9) 0.02828(8) Uani 1 1 d .
Pt1 Pt 1.018140(13) 0.809250(9) 0.320044(7) 0.02448(7) Uani 1 1 d .
Cl1 Cl 0.92272(16) 0.72419(13) 0.63216(8) 0.0942(6) Uani 1 1 d .
C1 C 0.9084(4) 0.7318(3) 0.3418(2) 0.0324(10) Uani 1 1 d .
C2 C 0.9321(3) 0.9068(3) 0.3384(2) 0.0302(10) Uani 1 1 d .
C3 C 1.1307(4) 0.8847(3) 0.3011(2) 0.0363(11) Uani 1 1 d .
C4 C 1.1073(4) 0.7143(3) 0.3020(2) 0.0413(12) Uani 1 1 d .
C5 C 1.0005(4) 0.5025(3) 0.3624(3) 0.0472(13) Uani 1 1 d .
H5A H 0.9712 0.4739 0.3330 0.057 Uiso 1 1 calc R
C6 C 1.1032(4) 0.5042(4) 0.3657(3) 0.0564(16) Uani 1 1 d .
H6 H 1.1423 0.4773 0.3392 0.068 Uiso 1 1 calc R
C7 C 1.1457(4) 0.5459(4) 0.4084(3) 0.074(2) Uani 1 1 d .
H7 H 1.2150 0.5478 0.4118 0.088 Uiso 1 1 calc R
C8 C 1.0853(4) 0.5862(4) 0.4473(3) 0.0567(15) Uani 1 1 d .
H8 H 1.1141 0.6162 0.4763 0.068 Uiso 1 1 calc R
C9 C 0.9831(3) 0.5812(3) 0.4427(2) 0.0407(12) Uani 1 1 d .
C10 C 0.9139(4) 0.6189(3) 0.4825(2) 0.0400(12) Uani 1 1 d .
C11 C 0.9487(4) 0.6539(3) 0.5321(2) 0.0514(14) Uani 1 1 d .
H11 H 1.0170 0.6568 0.5394 0.062 Uiso 1 1 calc R
C12 C 0.8811(5) 0.6836(3) 0.5697(3) 0.0581(17) Uani 1 1 d .
C13 C 0.7808(5) 0.6787(3) 0.5590(2) 0.0502(14) Uani 1 1 d .
H13 H 0.7345 0.6985 0.5847 0.060 Uiso 1 1 calc R
C14 C 0.7496(4) 0.6442(3) 0.5098(2) 0.0375(12) Uani 1 1 d .
C15 C 0.6420(4) 0.6345(3) 0.4960(2) 0.0360(11) Uani 1 1 d .
C16 C 0.5683(4) 0.6600(4) 0.5323(2) 0.0587(15) Uani 1 1 d .
H16 H 0.5854 0.6856 0.5657 0.070 Uiso 1 1 calc R
C17 C 0.4684(4) 0.6473(4) 0.5189(3) 0.0642(17) Uani 1 1 d .
H17 H 0.4179 0.6641 0.5430 0.077 Uiso 1 1 calc R
C18 C 0.4463(4) 0.6103(4) 0.4704(3) 0.0579(16) Uani 1 1 d .
H18 H 0.3801 0.5996 0.4609 0.069 Uiso 1 1 calc R
C19 C 0.5233(4) 0.5882(3) 0.4344(3) 0.0545(15) Uani 1 1 d .
H19 H 0.5069 0.5648 0.4002 0.065 Uiso 1 1 calc R
N1 N 0.8473(3) 0.6856(2) 0.35532(19) 0.0396(10) Uani 1 1 d .
N2 N 0.8829(3) 0.9623(2) 0.34929(18) 0.0391(10) Uani 1 1 d .
N3 N 1.1959(4) 0.9268(3) 0.2885(2) 0.0652(14) Uani 1 1 d .
N4 N 1.1615(4) 0.6620(3) 0.2901(2) 0.0740(17) Uani 1 1 d .
N5 N 0.9404(3) 0.5402(2) 0.39955(19) 0.0397(10) Uani 1 1 d .
N6 N 0.8154(3) 0.6148(2) 0.47149(16) 0.0330(9) Uani 1 1 d .
N7 N 0.6196(3) 0.5992(2) 0.44694(18) 0.0399(10) Uani 1 1 d .
N8 N 0.7851(3) 0.3857(2) 0.4199(2) 0.0441(11) Uani 1 1 d .
O1 O 0.8101(3) 0.4048(2) 0.37114(16) 0.0480(9) Uani 1 1 d .
O2 O 0.7506(2) 0.44409(19) 0.44956(16) 0.0448(9) Uani 1 1 d .
O3 O 0.7941(3) 0.3159(2) 0.4381(2) 0.0700(13) Uani 1 1 d .
O4 O 0.6420(3) 0.6395(2) 0.32704(16) 0.0581(11) Uani 1 1 d .
H4A H 0.6633 0.6621 0.2973 0.087 Uiso 1 1 d .
H4B H 0.5867 0.6563 0.3405 0.087 Uiso 1 1 d .
O5 O 0.8061(2) 0.53065(19) 0.28588(14) 0.0443(9) Uani 1 1 d .
H5B H 0.7792 0.4959 0.2638 0.066 Uiso 1 1 d .
H5C H 0.8229 0.5741 0.2679 0.066 Uiso 1 1 d .
O6 O 1.1655(4) 0.7109(3) 0.7191(2) 0.0972(16) Uani 1 1 d .
O7 O 0.5000 0.5784(6) 0.2500 0.166(5) Uani 1 2 d S
O8 O 0.6251(12) 0.5884(7) 0.1799(6) 0.335(8) Uani 1 1 d .

loop_
_atom_site_aniso_label
_atom_site_aniso_U_11
_atom_site_aniso_U_22
_atom_site_aniso_U_33
_atom_site_aniso_U_23
_atom_site_aniso_U_13
_atom_site_aniso_U_12
Tb1 0.02729(12) 0.02791(11) 0.02963(14) 0.00162(10) -0.00071(10) -0.00723(8)
Pt1 0.02731(11) 0.02056(9) 0.02556(11) -0.00046(7) 0.00156(8) -0.00080(6)
Cl1 0.1229(17) 0.1013(13) 0.0584(11) -0.0251(11) -0.0339(11) -0.0219(12)
C1 0.041(3) 0.027(2) 0.029(2) -0.002(2) 0.006(2) -0.001(2)
C2 0.030(3) 0.029(2) 0.031(3) 0.004(2) 0.003(2) -0.0030(19)
C3 0.036(3) 0.039(2) 0.034(3) 0.001(2) -0.002(2) -0.001(2)
C4 0.051(3) 0.033(2) 0.039(3) 0.004(2) 0.015(3) 0.005(2)
C5 0.036(3) 0.050(3) 0.055(4) 0.009(3) 0.000(3) -0.003(2)
C6 0.033(3) 0.068(4) 0.067(4) 0.025(3) 0.008(3) 0.011(3)
C7 0.028(3) 0.115(5) 0.079(5) 0.028(5) -0.007(3) -0.003(3)
C8 0.038(3) 0.080(4) 0.051(4) 0.012(3) -0.015(3) -0.010(3)
C9 0.037(3) 0.043(3) 0.043(3) 0.018(3) -0.005(3) -0.010(2)
C10 0.042(3) 0.038(3) 0.040(3) 0.008(2) -0.011(3) -0.010(2)
C11 0.052(3) 0.054(3) 0.048(4) 0.004(3) -0.022(3) -0.016(3)
C12 0.083(5) 0.047(3) 0.044(4) -0.006(3) -0.023(4) -0.016(3)
C13 0.062(4) 0.052(3) 0.036(3) -0.004(3) -0.003(3) 0.000(3)
C14 0.045(3) 0.037(2) 0.030(3) 0.004(2) 0.000(2) -0.005(2)
C15 0.045(3) 0.037(2) 0.026(3) 0.004(2) 0.005(2) -0.003(2)
C16 0.064(4) 0.073(4) 0.039(3) -0.005(3) 0.010(3) -0.007(3)
C17 0.054(4) 0.084(4) 0.054(4) 0.009(4) 0.027(3) 0.005(3)
C18 0.035(3) 0.078(4) 0.061(4) -0.004(4) 0.009(3) -0.003(3)
C19 0.038(3) 0.069(4) 0.056(4) -0.011(3) -0.002(3) -0.002(3)
N1 0.047(3) 0.031(2) 0.041(3) -0.0004(19) 0.003(2) -0.0127(18)
N2 0.038(2) 0.034(2) 0.045(3) 0.000(2) 0.006(2) 0.0089(18)
N3 0.052(3) 0.075(3) 0.069(4) 0.006(3) 0.000(3) -0.032(3)
N4 0.105(4) 0.049(3) 0.068(4) 0.006(3) 0.034(4) 0.036(3)
N5 0.029(2) 0.040(2) 0.050(3) 0.007(2) -0.001(2) -0.0044(18)
N6 0.031(2) 0.0349(19) 0.033(2) 0.0073(18) -0.0082(19) -0.0078(16)
N7 0.034(2) 0.046(2) 0.040(3) -0.005(2) -0.003(2) 0.0021(18)
N8 0.035(2) 0.032(2) 0.065(3) 0.013(2) -0.019(2) -0.0066(18)
O1 0.047(2) 0.0386(18) 0.059(3) 0.0066(19) 0.005(2) -0.0042(15)
O2 0.049(2) 0.0431(19) 0.042(2) 0.0067(17) -0.0034(17) -0.0080(16)
O3 0.078(3) 0.037(2) 0.095(4) 0.023(2) -0.025(3) -0.0082(18)
O4 0.053(2) 0.055(2) 0.066(3) 0.018(2) -0.007(2) -0.0002(18)
O5 0.057(2) 0.0415(17) 0.035(2) -0.0025(16) 0.0046(18) -0.0190(16)
O6 0.118(4) 0.083(3) 0.091(4) 0.022(3) 0.002(4) 0.002(3)
O7 0.214(11) 0.107(7) 0.176(11) 0.000 -0.098(10) 0.000
O8 0.42(2) 0.208(11) 0.37(2) 0.067(11) -0.171(15) -0.064(12)

loop_
_atom_type_symbol
_atom_type_description
_atom_type_scat_dispersion_real
_atom_type_scat_dispersion_imag
_atom_type_scat_source
C C 0.0033 0.0016 'International Tables Vol C Tables 4.2.6.8 and 6.1.1.4'
H H 0.0000 0.0000 'International Tables Vol C Tables 4.2.6.8 and 6.1.1.4'
Cl Cl 0.1484 0.1585 'International Tables Vol C Tables 4.2.6.8 and 6.1.1.4'
N N 0.0061 0.0033 'International Tables Vol C Tables 4.2.6.8 and 6.1.1.4'
O O 0.0106 0.0060 'International Tables Vol C Tables 4.2.6.8 and 6.1.1.4'
Tb Tb -0.1723 4.1537 'International Tables Vol C Tables 4.2.6.8 and 6.1.1.4'
Pt Pt -1.7033 8.3905 'International Tables Vol C Tables 4.2.6.8 and 6.1.1.4'

loop_
_geom_angle_atom_site_label_1
_geom_angle_atom_site_label_2
_geom_angle_atom_site_label_3
_geom_angle
_geom_angle_site_symmetry_1
_geom_angle_site_symmetry_3
O5 Tb1 O4 77.62(13) . .
O5 Tb1 O2 122.11(12) . .
O4 Tb1 O2 138.90(11) . .
O5 Tb1 N1 77.72(12) . .
O4 Tb1 N1 73.96(13) . .
O2 Tb1 N1 141.00(13) . .
O5 Tb1 N2 80.82(13) . 8_755
O4 Tb1 N2 73.59(12) . 8_755
O2 Tb1 N2 74.85(12) . 8_755
N1 Tb1 N2 144.14(14) . 8_755
O5 Tb1 N5 83.64(13) . .
O4 Tb1 N5 141.41(12) . .
O2 Tb1 N5 79.46(11) . .
N1 Tb1 N5 69.21(13) . .
N2 Tb1 N5 136.16(12) 8_755 .
O5 Tb1 O1 71.68(12) . .
O4 Tb1 O1 133.24(13) . .
O2 Tb1 O1 50.55(12) . .
N1 Tb1 O1 129.87(12) . .
N2 Tb1 O1 67.45(12) 8_755 .
N5 Tb1 O1 68.76(11) . .
O5 Tb1 N7 149.21(12) . .
O4 Tb1 N7 74.22(13) . .
O2 Tb1 N7 74.71(12) . .
N1 Tb1 N7 105.76(13) . .
N2 Tb1 N7 79.51(13) 8_755 .
N5 Tb1 N7 126.63(13) . .
O1 Tb1 N7 120.87(12) . .
O5 Tb1 N6 142.86(11) . .
O4 Tb1 N6 116.71(13) . .
O2 Tb1 N6 71.06(11) . .
N1 Tb1 N6 74.47(13) . .
N2 Tb1 N6 135.01(13) 8_755 .
N5 Tb1 N6 63.76(13) . .
O1 Tb1 N6 109.03(12) . .
N7 Tb1 N6 63.90(12) . .
O5 Tb1 N8 96.89(13) . .
O4 Tb1 N8 142.11(11) . .
O2 Tb1 N8 25.25(12) . .
N1 Tb1 N8 142.23(12) . .
N2 Tb1 N8 68.53(11) 8_755 .
N5 Tb1 N8 73.05(11) . .
O1 Tb1 N8 25.31(12) . .
N7 Tb1 N8 97.66(13) . .
N6 Tb1 N8 90.42(12) . .
C4 Pt1 C3 87.9(2) . .
C4 Pt1 C2 178.32(19) . .
C3 Pt1 C2 90.53(18) . .
C4 Pt1 C1 91.20(19) . .
C3 Pt1 C1 177.59(19) . .
C2 Pt1 C1 90.39(18) . .
N1 C1 Pt1 177.8(4) . .
N2 C2 Pt1 179.4(4) . .
N3 C3 Pt1 177.7(5) . .
N4 C4 Pt1 176.8(5) . .
N5 C5 C6 123.4(6) . .
C7 C6 C5 118.2(6) . .
C6 C7 C8 119.7(5) . .
C9 C8 C7 119.7(6) . .
N5 C9 C8 120.6(5) . .
N5 C9 C10 115.8(4) . .
C8 C9 C10 123.6(5) . .
N6 C10 C11 120.9(5) . .
N6 C10 C9 118.1(4) . .
C11 C10 C9 120.9(5) . .
C12 C11 C10 119.0(5) . .
C11 C12 C13 120.4(5) . .
C11 C12 Cl1 119.6(5) . .
C13 C12 Cl1 120.0(5) . .
C12 C13 C14 118.9(6) . .
N6 C14 C13 121.9(5) . .
N6 C14 C15 116.1(4) . .
C13 C14 C15 121.9(5) . .
N7 C15 C16 121.5(5) . .
N7 C15 C14 117.2(4) . .
C16 C15 C14 121.4(5) . .
C15 C16 C17 119.7(6) . .
C18 C17 C16 118.7(6) . .
C17 C18 C19 119.4(5) . .
N7 C19 C18 122.7(6) . .
C1 N1 Tb1 163.1(4) . .
C2 N2 Tb1 165.7(4) . 8_765
C5 N5 C9 118.3(4) . .
C5 N5 Tb1 119.8(3) . .
C9 N5 Tb1 120.9(3) . .
C10 N6 C14 118.9(4) . .
C10 N6 Tb1 119.9(3) . .
C14 N6 Tb1 121.2(3) . .
C19 N7 C15 118.1(5) . .
C19 N7 Tb1 120.5(4) . .
C15 N7 Tb1 121.5(3) . .
O3 N8 O1 122.4(5) . .
O3 N8 O2 121.3(5) . .
O1 N8 O2 116.3(4) . .
O3 N8 Tb1 177.5(4) . .
O1 N8 Tb1 59.6(2) . .
O2 N8 Tb1 56.7(2) . .
N8 O1 Tb1 95.1(3) . .
N8 O2 Tb1 98.1(3) . .

loop_
_geom_bond_atom_site_label_1
_geom_bond_atom_site_label_2
_geom_bond_distance
_geom_bond_site_symmetry_2
Tb1 O5 2.369(3) .
Tb1 O4 2.374(4) .
Tb1 O2 2.473(3) .
Tb1 N1 2.481(4) .
Tb1 N2 2.484(4) 8_755
Tb1 N5 2.535(4) .
Tb1 O1 2.539(3) .
Tb1 N7 2.541(4) .
Tb1 N6 2.550(4) .
Tb1 N8 2.931(4) .
Pt1 C4 1.981(5) .
Pt1 C3 1.984(5) .
Pt1 C2 1.990(4) .
Pt1 C1 1.992(5) .
Cl1 C12 1.728(6) .
C1 N1 1.149(5) .
C2 N2 1.138(5) .
C3 N3 1.142(6) .
C4 N4 1.145(6) .
C5 N5 1.345(7) .
C5 C6 1.374(7) .
C6 C7 1.352(9) .
C7 C8 1.394(9) .
C8 C9 1.371(6) .
C9 N5 1.356(7) .
C9 C10 1.461(7) .
C10 N6 1.345(5) .
C10 C11 1.398(7) .
C11 C12 1.364(8) .
C12 C13 1.367(8) .
C13 C14 1.372(7) .
C14 N6 1.357(6) .
C14 C15 1.483(6) .
C15 N7 1.343(6) .
C15 C16 1.378(7) .
C16 C17 1.388(8) .
C17 C18 1.341(8) .
C18 C19 1.390(7) .
C19 N7 1.333(6) .
N2 Tb1 2.484(4) 8_765
N8 O3 1.209(5) .
N8 O1 1.258(5) .
N8 O2 1.263(5) .
